data_4123420
loop_
_publ_author_name
'Zhang, Yuexia'
'Du, Yu'
'Huang, Zhijian'
'Xu, Jianfeng'
'Wu, Xingxing'
'Wang, Yuhuang'
'Wang, Ming'
'Yang, Song'
'Webster, Richard D.'
'Chi, Yonggui Robin'

_publ_section_title
;
 N-Heterocyclic Carbene-Catalyzed Radical Reactions for Highly
 Enantioselective \b-Hydroxylation of Enals.
;
_journal_issue 7
_journal_name_full 'Journal of the American Chemical Society'
_journal_page_first 2416
_journal_page_last 2419
_journal_paper_doi 10.1021/ja511371a
_journal_volume 137
_journal_year 2015
_chemical_formula_sum 'C6 H4 K N O5 S'
_chemical_formula_weight 241.26
_space_group_crystal_system monoclinic
_space_group_IT_number 14
_space_group_name_Hall '-P 2ybc'
_space_group_name_H-M_alt 'P 1 21/c 1'
_symmetry_space_group_name_Hall '-P 2ybc'
_symmetry_space_group_name_H-M 'P 1 21/c 1'
_atom_sites_solution_hydrogens geom
_cell_angle_alpha 90
_cell_angle_beta 100.100(5)
_cell_angle_gamma 90
_cell_formula_units_Z 4
_cell_length_a 15.097(2)
_cell_length_b 7.8518(14)
_cell_length_c 7.2255(12)
_cell_measurement_reflns_used 1989
_cell_measurement_temperature 103.(2)
_cell_measurement_theta_max 25.1611
_cell_measurement_theta_min 3.8652
_cell_volume 843.2(2)
_computing_cell_refinement 'SAINT V8.34A (Bruker AXS Inc., 2013)'
_computing_data_collection 'APEX2 (Bruker AXS Inc., 2014)'
_computing_data_reduction 'SAINT V8.34A (Bruker AXS Inc., 2013)'
_computing_molecular_graphics 'XP (Bruker AXS Inc., 2014)'
_computing_publication_material 'APEX2 (Bruker AXS Inc., 2014)'
_computing_structure_refinement 'SHELXL-2014/6 (Sheldrick, 2014)'
_diffrn_ambient_temperature 103.(2)
_diffrn_detector_area_resol_mean 8.3333
_diffrn_measured_fraction_theta_full 0.997
_diffrn_measured_fraction_theta_max 0.997
_diffrn_measurement_device_type 'CCD area detector'
_diffrn_measurement_method 'phi and omega scans'
_diffrn_radiation_monochromator graphite
_diffrn_radiation_type MoK\a
_diffrn_radiation_wavelength 0.71073
_diffrn_reflns_av_R_equivalents 0.1010
_diffrn_reflns_av_unetI/netI 0.0721
_diffrn_reflns_limit_h_max 21
_diffrn_reflns_limit_h_min -21
_diffrn_reflns_limit_k_max 11
_diffrn_reflns_limit_k_min -11
_diffrn_reflns_limit_l_max 9
_diffrn_reflns_limit_l_min -10
_diffrn_reflns_number 18680
_diffrn_reflns_theta_full 31.09
_diffrn_reflns_theta_max 31.09
_diffrn_reflns_theta_min 2.93
_diffrn_source 'fine-focus sealed tube'
_exptl_absorpt_coefficient_mu 0.871
_exptl_absorpt_correction_T_max 0.98
_exptl_absorpt_correction_T_min 0.88
_exptl_absorpt_correction_type multi-scan
_exptl_absorpt_process_details 'SADABS V2014/4 (Bruker AXS Inc.)'
_exptl_crystal_colour colourless
_exptl_crystal_density_diffrn 1.900
_exptl_crystal_density_method 'not measured'
_exptl_crystal_description needle
_exptl_crystal_F_000 488
_exptl_crystal_size_max 0.320
_exptl_crystal_size_mid 0.040
_exptl_crystal_size_min 0.020
_refine_diff_density_max 0.508
_refine_diff_density_min -0.530
_refine_ls_extinction_method none
_refine_ls_goodness_of_fit_ref 1.027
_refine_ls_hydrogen_treatment constr
_refine_ls_matrix_type full
_refine_ls_number_parameters 127
_refine_ls_number_reflns 2709
_refine_ls_number_restraints 0
_refine_ls_restrained_S_all 1.027
_refine_ls_R_factor_all 0.0791
_refine_ls_R_factor_gt 0.0412
_refine_ls_shift/su_max 0.000
_refine_ls_shift/su_mean 0.000
_refine_ls_structure_factor_coef Fsqd
_refine_ls_weighting_details 'w=1/[\s^2^(Fo^2^)+(0.0317P)^2^+0.2175P] where P=(Fo^2^+2Fc^2^)/3'
_refine_ls_weighting_scheme calc
_refine_ls_wR_factor_gt 0.0761
_refine_ls_wR_factor_ref 0.0887
_reflns_number_gt 1864
_reflns_number_total 2709
_reflns_threshold_expression 'I > 2\s(I)'
_cod_data_source_file ja511371a_si_002.cif
_cod_data_source_block I
_cod_depositor_comments 'Adding full bibliography for 4123420.cif.'
_cod_database_code 4123420

loop_
_space_group_symop_operation_xyz
'x, y, z'
'-x, y+1/2, -z+1/2'
'-x, -y, -z'
'x, -y-1/2, z-1/2'

loop_
_atom_site_type_symbol
_atom_site_label
_atom_site_fract_x
_atom_site_fract_y
_atom_site_fract_z
_atom_site_U_iso_or_equiv
_atom_site_adp_type
_atom_site_calc_flag
_atom_site_refinement_flags_adp
_atom_site_refinement_flags_posn
_atom_site_occupancy
C C1 0.18649(15) 0.0078(3) 0.7322(3) 0.0102(5) Uani d . . 1
C C2 0.09835(15) 0.0623(3) 0.6767(3) 0.0127(5) Uani d . . 1
H H2 0.0501 -0.0167 0.6667 0.015 Uiso calc U R 1
C C3 0.08145(16) 0.2324(3) 0.6362(3) 0.0143(5) Uani d . . 1
H H3 0.0216 0.2707 0.5946 0.017 Uiso calc U R 1
C C4 0.15235(15) 0.3470(3) 0.6565(3) 0.0134(5) Uani d . . 1
H H4 0.141 0.4645 0.6315 0.016 Uiso calc U R 1
C C5 0.24018(15) 0.2900(3) 0.7133(3) 0.0121(5) Uani d . . 1
H H5 0.288 0.3701 0.7273 0.014 Uiso calc U R 1
C C6 0.25980(14) 0.1198(3) 0.7502(3) 0.0086(4) Uani d . . 1
K K1 0.43785(3) -0.34679(7) 0.84940(7) 0.01055(12) Uani d . . 1
N N1 0.19671(12) -0.1752(3) 0.7745(3) 0.0123(4) Uani d . . 1
O O1 0.13890(11) -0.2429(2) 0.8514(3) 0.0206(4) Uani d . . 1
O O2 0.25984(11) -0.2526(2) 0.7288(2) 0.0174(4) Uani d . . 1
O O3 0.37397(10) -0.0426(2) 0.9973(2) 0.0118(3) Uani d . . 1
O O4 0.40713(10) -0.0261(2) 0.6815(2) 0.0110(3) Uani d . . 1
O O5 0.42106(10) 0.2260(2) 0.8766(2) 0.0130(4) Uani d . . 1
S S1 0.37539(4) 0.06461(8) 0.83398(8) 0.00863(13) Uani d . . 1

loop_
_atom_site_aniso_label
_atom_site_aniso_U_11
_atom_site_aniso_U_22
_atom_site_aniso_U_33
_atom_site_aniso_U_12
_atom_site_aniso_U_13
_atom_site_aniso_U_23
C1 0.0125(11) 0.0097(11) 0.0088(11) 0.0016(9) 0.0025(9) 0.0009(9)
C2 0.0097(11) 0.0152(12) 0.0129(11) -0.0014(10) 0.0007(8) -0.0007(10)
C3 0.0120(11) 0.0171(13) 0.0134(12) 0.0041(10) 0.0014(9) 0.0001(10)
C4 0.0155(11) 0.0107(11) 0.0141(11) 0.0045(10) 0.0032(9) -0.0001(10)
C5 0.0121(11) 0.0122(11) 0.0124(11) -0.0012(9) 0.0033(9) 0.0006(9)
C6 0.0092(10) 0.0100(11) 0.0069(10) 0.0010(9) 0.0021(8) -0.0004(8)
K1 0.0098(2) 0.0138(2) 0.0081(2) 0.0018(2) 0.00172(17) 0.00050(19)
N1 0.0090(9) 0.0117(10) 0.0154(10) -0.0017(8) -0.0005(7) -0.0006(8)
O1 0.0163(9) 0.0182(10) 0.0292(10) -0.0035(8) 0.0093(8) 0.0066(8)
O2 0.0097(8) 0.0147(9) 0.0275(10) 0.0014(7) 0.0028(7) -0.0014(8)
O3 0.0127(8) 0.0156(9) 0.0073(8) 0.0021(7) 0.0022(6) 0.0020(6)
O4 0.0102(8) 0.0127(9) 0.0108(8) -0.0001(6) 0.0036(6) -0.0017(6)
O5 0.0104(8) 0.0125(9) 0.0157(9) -0.0030(7) 0.0010(6) -0.0036(7)
S1 0.0065(3) 0.0113(3) 0.0080(3) -0.0004(2) 0.00124(19) -0.0004(2)

loop_
_atom_type_symbol
_atom_type_description
_atom_type_scat_dispersion_real
_atom_type_scat_dispersion_imag
_atom_type_scat_source
C C 0.0033 0.0016 'International Tables Vol C Tables 4.2.6.8 and 6.1.1.4'
H H 0.0000 0.0000 'International Tables Vol C Tables 4.2.6.8 and 6.1.1.4'
N N 0.0061 0.0033 'International Tables Vol C Tables 4.2.6.8 and 6.1.1.4'
O O 0.0106 0.0060 'International Tables Vol C Tables 4.2.6.8 and 6.1.1.4'
S S 0.1246 0.1234 'International Tables Vol C Tables 4.2.6.8 and 6.1.1.4'
K K 0.2009 0.2494 'International Tables Vol C Tables 4.2.6.8 and 6.1.1.4'

loop_
_geom_angle_atom_site_label_1
_geom_angle_atom_site_label_2
_geom_angle_atom_site_label_3
_geom_angle_site_symmetry_1
_geom_angle_site_symmetry_3
_geom_angle
C2 C1 C6 . . 122.3(2)
C2 C1 N1 . . 114.9(2)
C6 C1 N1 . . 122.7(2)
C3 C2 C1 . . 119.4(2)
C2 C3 C4 . . 119.6(2)
C3 C4 C5 . . 120.0(2)
C6 C5 C4 . . 121.9(2)
C5 C6 C1 . . 116.7(2)
C5 C6 S1 . . 117.37(17)
C1 C6 S1 . . 125.78(18)
O3 K1 O4 4 4_556 128.80(5)
O3 K1 O4 4 2_646 85.86(5)
O4 K1 O4 4_556 2_646 99.32(4)
O3 K1 O2 4 . 67.92(5)
O4 K1 O2 4_556 . 93.98(5)
O4 K1 O2 2_646 . 153.38(5)
O3 K1 O4 4 . 82.90(5)
O4 K1 O4 4_556 . 132.34(5)
O4 K1 O4 2_646 . 120.00(3)
O2 K1 O4 . . 63.03(5)
O3 K1 O5 4 3_657 150.98(5)
O4 K1 O5 4_556 3_657 74.14(5)
O4 K1 O5 2_646 3_657 71.43(5)
O2 K1 O5 . 3_657 134.80(5)
O4 K1 O5 . 3_657 92.83(5)
O3 K1 O3 4 . 122.26(6)
O4 K1 O3 4_556 . 81.68(5)
O4 K1 O3 2_646 . 143.19(5)
O2 K1 O3 . . 61.47(5)
O4 K1 O3 . . 50.78(5)
O5 K1 O3 3_657 . 73.59(5)
O3 K1 O5 4 2_646 73.43(5)
O4 K1 O5 4_556 2_646 144.17(5)
O4 K1 O5 2_646 2_646 49.78(5)
O2 K1 O5 . 2_646 121.76(5)
O4 K1 O5 . 2_646 70.57(5)
O5 K1 O5 3_657 2_646 78.07(4)
O3 K1 O5 . 2_646 111.61(5)
O3 K1 S1 4 . 103.07(4)
O4 K1 S1 4_556 . 107.00(4)
O4 K1 S1 2_646 . 136.13(4)
O2 K1 S1 . . 58.88(4)
O4 K1 S1 . . 25.40(3)
O5 K1 S1 3_657 . 82.68(4)
O3 K1 S1 . . 25.38(3)
O5 K1 S1 2_646 . 91.20(4)
O3 K1 O5 4 1_545 73.56(5)
O4 K1 O5 4_556 1_545 63.65(4)
O4 K1 O5 2_646 1_545 64.72(4)
O2 K1 O5 . 1_545 101.81(5)
O4 K1 O5 . 1_545 155.78(5)
O5 K1 O5 3_657 1_545 110.51(4)
O3 K1 O5 . 1_545 141.00(5)
O5 K1 O5 2_646 1_545 107.06(4)
S1 K1 O5 . 1_545 159.11(3)
O3 K1 S1 4 2_646 75.52(4)
O4 K1 S1 4_556 2_646 123.57(4)
O4 K1 S1 2_646 2_646 24.94(3)
O2 K1 S1 . 2_646 139.24(4)
O4 K1 S1 . 2_646 95.81(3)
O5 K1 S1 3_657 2_646 76.39(4)
O3 K1 S1 . 2_646 132.60(4)
O5 K1 S1 2_646 2_646 25.24(3)
S1 K1 S1 . 2_646 115.59(2)
O5 K1 S1 1_545 2_646 83.97(3)
O3 K1 K1 4 3_647 114.98(4)
O4 K1 K1 4_556 3_647 50.41(3)
O4 K1 K1 2_646 3_647 48.92(3)
O2 K1 K1 . 3_647 138.68(4)
O4 K1 K1 . 3_647 154.81(4)
O5 K1 K1 3_657 3_647 62.78(4)
O3 K1 K1 . 3_647 120.98(4)
O5 K1 K1 2_646 3_647 96.61(4)
S1 K1 K1 . 3_647 141.84(3)
O5 K1 K1 1_545 3_647 47.73(3)
S1 K1 K1 2_646 3_647 73.40(2)
O2 N1 O1 . . 123.6(2)
O2 N1 C1 . . 119.18(19)
O1 N1 C1 . . 117.22(19)
N1 O2 K1 . . 143.58(15)
S1 O3 K1 . 4_556 153.86(10)
S1 O3 K1 . . 97.29(8)
K1 O3 K1 4_556 . 89.72(5)
S1 O4 K1 . 4 167.32(10)
S1 O4 K1 . 2_656 101.90(8)
K1 O4 K1 4 2_656 80.67(4)
S1 O4 K1 . . 99.39(8)
K1 O4 K1 4 . 90.65(5)
K1 O4 K1 2_656 . 114.43(5)
S1 O5 K1 . 3_657 135.98(10)
S1 O5 K1 . 2_656 94.31(8)
K1 O5 K1 3_657 2_656 85.63(5)
S1 O5 K1 . 1_565 153.50(9)
K1 O5 K1 3_657 1_565 69.49(4)
K1 O5 K1 2_656 1_565 95.23(4)
O5 S1 O3 . . 114.08(10)
O5 S1 O4 . . 112.32(9)
O3 S1 O4 . . 112.55(10)
O5 S1 C6 . . 104.98(10)
O3 S1 C6 . . 105.16(10)
O4 S1 C6 . . 106.91(10)
O5 S1 K1 . . 135.46(7)
O3 S1 K1 . . 57.34(7)
O4 S1 K1 . . 55.21(7)
C6 S1 K1 . . 119.54(8)
O5 S1 K1 . 2_656 60.45(6)
O3 S1 K1 . 2_656 124.61(7)
O4 S1 K1 . 2_656 53.16(6)
C6 S1 K1 . 2_656 130.08(7)
K1 S1 K1 . 2_656 87.847(16)

loop_
_geom_bond_atom_site_label_1
_geom_bond_atom_site_label_2
_geom_bond_site_symmetry_2
_geom_bond_distance
C1 C2 . 1.388(3)
C1 C6 . 1.401(3)
C1 N1 . 1.471(3)
C2 C3 . 1.382(3)
C3 C4 . 1.386(3)
C4 C5 . 1.392(3)
C5 C6 . 1.385(3)
C6 S1 . 1.797(2)
K1 O3 4 2.7015(16)
K1 O4 4_556 2.7130(16)
K1 O4 2_646 2.7735(16)
K1 O2 . 2.7761(17)
K1 O4 . 2.7982(17)
K1 O5 3_657 2.8062(17)
K1 O3 . 2.8529(18)
K1 O5 2_646 2.9583(17)
K1 S1 . 3.3614(10)
K1 O5 1_545 3.3720(19)
K1 S1 2_646 3.3910(8)
K1 K1 3_647 3.5516(11)
N1 O2 . 1.224(2)
N1 O1 . 1.234(2)
O3 S1 . 1.4523(16)
O3 K1 4_556 2.7015(16)
O4 S1 . 1.4614(16)
O4 K1 4 2.7130(16)
O4 K1 2_656 2.7734(16)
O5 S1 . 1.4500(17)
O5 K1 3_657 2.8062(17)
O5 K1 2_656 2.9582(16)
O5 K1 1_565 3.3720(19)
S1 K1 2_656 3.3910(8)
